data_9004697
loop_
_publ_author_name
'Ercit, T. S.'
'Foord, E. E.'
'Fitzpatrick, J. J.'

_publ_section_title
;
 Ordonezite from the Theodoso Soto Mine, Sapioris, Durango, Mexico:
 New data and structure refinement
;
_journal_name_full 'The Canadian Mineralogist'
_journal_page_first 1207
_journal_page_last 1210
_journal_paper_doi 10.2113/gscanmin.40.4.1207
_journal_volume 40
_journal_year 2002
_chemical_compound_source 'Theodoso Soto Mine, Sapioris, Durango, Mexico'
_chemical_formula_sum 'O6 Sb2 Zn'
_chemical_name_mineral Ordonezite
_space_group_IT_number 136
_symmetry_space_group_name_Hall '-P 4n 2n'
_symmetry_space_group_name_H-M 'P 42/m n m'
_cell_angle_alpha 90
_cell_angle_beta 90
_cell_angle_gamma 90
_cell_length_a 4.6638
_cell_length_b 4.6638
_cell_length_c 9.263
_cell_formula_units_Z 2
_cell_volume 201.480
_database_code_amcsd 0005790
_exptl_crystal_density_diffrn 6.674
_cod_original_formula_sum 'Zn Sb2 O6'
_cod_database_code 9004697

loop_
_space_group_symop_operation_xyz
x,y,z
-y,-x,z
y,x,-z
1/2+y,1/2-x,1/2-z
1/2-y,1/2+x,1/2+z
1/2+x,1/2-y,1/2+z
1/2-x,1/2+y,1/2-z
x,y,-z
-x,-y,z
y,x,z
-y,-x,-z
1/2-y,1/2+x,1/2-z
1/2+y,1/2-x,1/2+z
1/2-x,1/2+y,1/2+z
1/2+x,1/2-y,1/2-z
-x,-y,-z

loop_
_atom_site_aniso_label
_atom_site_aniso_U_11
_atom_site_aniso_U_22
_atom_site_aniso_U_33
_atom_site_aniso_U_12
_atom_site_aniso_U_13
_atom_site_aniso_U_23
Zn 0.00650 0.00650 0.00869 -0.00022 0.00000 0.00000
Sb 0.00320 0.00320 0.00478 -0.00011 0.00000 0.00000

loop_
_atom_site_label
_atom_site_fract_x
_atom_site_fract_y
_atom_site_fract_z
_atom_site_U_iso_or_equiv
Zn 0.00000 0.00000 0.00000 0.00747
Sb 0.00000 0.00000 0.33220 0.00380
O1 0.31500 0.31500 0.00000 0.00507
O2 0.30400 0.30400 0.32500 0.00633

loop_
_cod_related_entry_id
_cod_related_entry_database
_cod_related_entry_code
1 AMCSD 0005790
